data_7212104
loop_
_publ_author_name
'Wang, Chao'
'Liu, Xiaoyang'
'Fleet, M. E.'
'Li, Jixue'
'Feng, Shouhua'
'Xu, Ruren'
'Jin, Zhenmin'

_publ_section_title
;
 Helical chain observed under transmission electron microscope: Synthesis
 and structure refinement of lutetium disilicate Lu2Si2O7
;
_journal_issue 5
_journal_name_full CrystEngComm
_journal_page_first 1617
_journal_paper_doi 10.1039/b919658g
_journal_volume 12
_journal_year 2010
_chemical_formula_moiety 'Lu2 O7 Si2'
_chemical_formula_sum 'Lu2 O7 Si2'
_chemical_formula_weight 518.12
_chemical_melting_point ?
_chemical_name_systematic
;
?
;
_space_group_IT_number 96
_symmetry_cell_setting tetragonal
_symmetry_space_group_name_Hall 'P 4nw 2abw'
_symmetry_space_group_name_H-M 'P 43 21 2'
_atom_sites_solution_primary direct
_atom_sites_solution_secondary difmap
_audit_creation_method SHELXL-97
_cell_angle_alpha 90.00
_cell_angle_beta 90.00
_cell_angle_gamma 90.00
_cell_formula_units_Z 4
_cell_length_a 6.5621(9)
_cell_length_b 6.5621(9)
_cell_length_c 11.954(2)
_cell_measurement_reflns_used 759
_cell_measurement_temperature 293(2)
_cell_measurement_theta_max 30.01
_cell_measurement_theta_min 3.54
_cell_volume 514.75(13)
_computing_cell_refinement 'Bruker SMART'
_computing_data_collection 'Bruker SMART'
_computing_data_reduction 'Bruker SAINT'
_computing_molecular_graphics SHELXP-97
_computing_publication_material SHELXTL
_computing_structure_refinement 'SHELXL-97 (Sheldrick, 1997)'
_computing_structure_solution 'SHELXS-97 (Sheldrick, 1990)'
_diffrn_ambient_temperature 293(2)
_diffrn_detector_area_resol_mean 9.00cm
_diffrn_measured_fraction_theta_full 1.000
_diffrn_measured_fraction_theta_max 1.000
_diffrn_measurement_device_type 'CCD area detector'
_diffrn_measurement_method 'phi and omega scans'
_diffrn_radiation_monochromator graphite
_diffrn_radiation_source 'fine-focus sealed tube'
_diffrn_radiation_type MoK\a
_diffrn_radiation_wavelength 0.71073
_diffrn_reflns_av_R_equivalents 0.1128
_diffrn_reflns_av_sigmaI/netI 0.0579
_diffrn_reflns_limit_h_max 9
_diffrn_reflns_limit_h_min -8
_diffrn_reflns_limit_k_max 9
_diffrn_reflns_limit_k_min -9
_diffrn_reflns_limit_l_max 16
_diffrn_reflns_limit_l_min -16
_diffrn_reflns_number 8760
_diffrn_reflns_theta_full 30.01
_diffrn_reflns_theta_max 30.01
_diffrn_reflns_theta_min 3.54
_diffrn_standards_decay_% none
_diffrn_standards_interval_count none
_diffrn_standards_interval_time none
_diffrn_standards_number none
_exptl_absorpt_coefficient_mu 38.581
_exptl_absorpt_correction_T_max 0.483
_exptl_absorpt_correction_T_min 0.412
_exptl_absorpt_correction_type empirical
_exptl_absorpt_process_details SADABS
_exptl_crystal_colour colourless
_exptl_crystal_density_diffrn 6.686
_exptl_crystal_density_meas ?
_exptl_crystal_density_method 'not measured'
_exptl_crystal_description block
_exptl_crystal_F_000 904
_exptl_crystal_size_max 0.03
_exptl_crystal_size_mid 0.02
_exptl_crystal_size_min 0.02
_refine_diff_density_max 3.388
_refine_diff_density_min -2.452
_refine_diff_density_rms 0.593
_refine_ls_abs_structure_details 'Flack H D (1983), Acta Cryst. A39, 876-881'
_refine_ls_abs_structure_Flack 0.01(5)
_refine_ls_extinction_coef 0.0118(7)
_refine_ls_extinction_expression Fc^*^=kFc[1+0.001xFc^2^\l^3^/sin(2\q)]^-1/4^
_refine_ls_extinction_method SHELXL
_refine_ls_goodness_of_fit_ref 1.064
_refine_ls_matrix_type full
_refine_ls_number_parameters 52
_refine_ls_number_reflns 759
_refine_ls_number_restraints 6
_refine_ls_restrained_S_all 1.061
_refine_ls_R_factor_all 0.0517
_refine_ls_R_factor_gt 0.0379
_refine_ls_shift/su_max 0.000
_refine_ls_shift/su_mean 0.000
_refine_ls_structure_factor_coef Fsqd
_refine_ls_weighting_details 'calc w=1/[\s^2^(Fo^2^)+(0.0427P)^2^+0.0000P] where P=(Fo^2^+2Fc^2^)/3'
_refine_ls_weighting_scheme calc
_refine_ls_wR_factor_gt 0.0750
_refine_ls_wR_factor_ref 0.0815
_reflns_number_gt 651
_reflns_number_total 759
_reflns_threshold_expression >2sigma(I)
_cod_data_source_file b919658g.txt
_cod_data_source_block sad
_cod_depositor_comments
;
The following automatic conversions were performed:

'_chemical_melting_point' value 'not measured' was changed to '?' -
the value is undefined or not given.

'_symmetry_cell_setting' value
'Tetragonal' changed to 'tetragonal' according to
/home/saulius/struct/CIF-dictionaries/cif_core.dic dictionary named
'cif_core.dic' version 2.4.2 from 2011-04-26.

Automatic conversion script
Id: cif_fix_values 1891 2012-01-12 08:04:46Z andrius 

The following automatic conversions were performed:

'_exptl_crystal_density_meas' value 'none' was changed to '?' - the
value is perceived as not measured.

Automatic conversion script
Id: cif_fix_values 3008 2015-01-20 13:52:24Z robertas 
;
_cod_original_cell_volume 514.74(14)
_cod_original_sg_symbol_H-M P4(3)2(1)2
_cod_database_code 7212104

loop_
_symmetry_equiv_pos_as_xyz
'x, y, z'
'-x, -y, z+1/2'
'-y+1/2, x+1/2, z+3/4'
'y+1/2, -x+1/2, z+1/4'
'-x+1/2, y+1/2, -z+3/4'
'x+1/2, -y+1/2, -z+1/4'
'y, x, -z'
'-y, -x, -z+1/2'

loop_
_atom_site_label
_atom_site_type_symbol
_atom_site_fract_x
_atom_site_fract_y
_atom_site_fract_z
_atom_site_U_iso_or_equiv
_atom_site_adp_type
_atom_site_occupancy
_atom_site_symmetry_multiplicity
_atom_site_calc_flag
_atom_site_refinement_flags
Lu Lu 0.64807(8) 0.12376(7) 0.13407(4) 0.0100(2) Uani 1 1 d .
Si Si 0.6529(5) 0.5980(5) 0.1283(3) 0.0097(6) Uani 1 1 d .
O1 O 0.8371(12) 0.4466(12) 0.1777(7) 0.0103(17) Uani 1 1 d .
O2 O 0.4728(13) 0.4304(12) 0.1241(8) 0.0125(19) Uani 1 1 d .
O3 O 0.6379(13) 0.8030(13) 0.2014(7) 0.0116(17) Uani 1 1 d .
O4 O 0.6849(12) 0.6849(12) 0.0000 0.010(2) Uani 1 2 d SU

loop_
_atom_site_aniso_label
_atom_site_aniso_U_11
_atom_site_aniso_U_22
_atom_site_aniso_U_33
_atom_site_aniso_U_23
_atom_site_aniso_U_13
_atom_site_aniso_U_12
Lu 0.0094(3) 0.0108(3) 0.0099(3) -0.00004(19) -0.0003(2) 0.0002(2)
Si 0.0094(16) 0.0098(15) 0.0098(14) 0.0025(13) 0.0007(14) 0.0025(12)
O1 0.006(4) 0.013(4) 0.012(4) 0.001(3) -0.001(3) 0.004(4)
O2 0.013(4) 0.015(5) 0.009(4) 0.004(4) -0.002(3) -0.007(4)
O3 0.015(4) 0.010(4) 0.010(4) 0.002(3) 0.000(4) 0.001(4)
O4 0.013(3) 0.013(3) 0.005(4) 0.001(2) -0.001(2) -0.006(3)

loop_
_atom_type_symbol
_atom_type_description
_atom_type_scat_dispersion_real
_atom_type_scat_dispersion_imag
_atom_type_scat_source
O O 0.0106 0.0060 'International Tables Vol C Tables 4.2.6.8 and 6.1.1.4'
Si Si 0.0817 0.0704 'International Tables Vol C Tables 4.2.6.8 and 6.1.1.4'
Lu Lu -0.4720 5.8584 'International Tables Vol C Tables 4.2.6.8 and 6.1.1.4'

loop_
_geom_angle_atom_site_label_1
_geom_angle_atom_site_label_2
_geom_angle_atom_site_label_3
_geom_angle
_geom_angle_site_symmetry_1
_geom_angle_site_symmetry_3
O2 Lu O3 79.6(3) 6 3_644
O2 Lu O1 149.0(3) 6 6_455
O3 Lu O1 79.3(3) 3_644 6_455
O2 Lu O3 83.8(3) 6 1_545
O3 Lu O3 113.3(3) 3_644 1_545
O1 Lu O3 84.1(3) 6_455 1_545
O2 Lu O2 128.9(3) 6 .
O3 Lu O2 89.1(3) 3_644 .
O1 Lu O2 73.0(3) 6_455 .
O3 Lu O2 144.4(3) 1_545 .
O2 Lu O1 108.8(3) 6 8_665
O3 Lu O1 168.8(3) 3_644 8_665
O1 Lu O1 95.6(2) 6_455 8_665
O3 Lu O1 75.7(3) 1_545 8_665
O2 Lu O1 79.8(3) . 8_665
O2 Lu O1 70.2(3) 6 .
O3 Lu O1 95.6(3) 3_644 .
O1 Lu O1 134.4(2) 6_455 .
O3 Lu O1 136.8(3) 1_545 .
O2 Lu O1 61.6(3) . .
O1 Lu O1 80.8(3) 8_665 .
O2 Lu Si 98.8(2) 6 .
O3 Lu Si 86.3(2) 3_644 .
O1 Lu Si 102.1(2) 6_455 .
O3 Lu Si 160.3(2) 1_545 .
O2 Lu Si 30.4(2) . .
O1 Lu Si 85.1(2) 8_665 .
O1 Lu Si 32.4(2) . .
O2 Lu Lu 118.3(2) 6 3_544
O3 Lu Lu 39.2(2) 3_644 3_544
O1 Lu Lu 41.7(2) 6_455 3_544
O3 Lu Lu 109.5(2) 1_545 3_544
O2 Lu Lu 70.3(2) . 3_544
O1 Lu Lu 133.0(2) 8_665 3_544
O1 Lu Lu 113.11(19) . 3_544
Si Lu Lu 86.59(6) . 3_544
O2 Lu Lu 90.0(2) 6 4
O3 Lu Lu 151.2(2) 3_644 4
O1 Lu Lu 97.9(2) 6_455 4
O3 Lu Lu 38.2(2) 1_545 4
O2 Lu Lu 117.7(2) . 4
O1 Lu Lu 38.9(2) 8_665 4
O1 Lu Lu 106.06(19) . 4
Si Lu Lu 122.09(6) . 4
Lu Lu Lu 137.372(15) 3_544 4
O2 Lu Lu 71.5(2) 6 8_665
O3 Lu Lu 134.8(2) 3_644 8_665
O1 Lu Lu 138.5(2) 6_455 8_665
O3 Lu Lu 97.5(2) 1_545 8_665
O2 Lu Lu 83.2(2) . 8_665
O1 Lu Lu 46.0(2) 8_665 8_665
O1 Lu Lu 42.30(19) . 8_665
Si Lu Lu 65.42(6) . 8_665
Lu Lu Lu 151.853(15) 3_544 8_665
Lu Lu Lu 63.758(16) 4 8_665
O2 Lu Lu 36.2(2) 6 6
O3 Lu Lu 78.1(2) 3_644 6
O1 Lu Lu 153.3(2) 6_455 6
O3 Lu Lu 117.9(2) 1_545 6
O2 Lu Lu 92.8(2) . 6
O1 Lu Lu 104.1(2) 8_665 6
O1 Lu Lu 36.10(19) . 6
Si Lu Lu 62.60(6) . 6
Lu Lu Lu 112.65(2) 3_544 6
Lu Lu Lu 108.77(2) 4 6
Lu Lu Lu 58.069(17) 8_665 6
O3 Si O2 122.8(5) . .
O3 Si O4 102.9(4) . .
O2 Si O4 107.4(5) . .
O3 Si O1 110.5(4) . .
O2 Si O1 97.8(4) . .
O4 Si O1 116.2(4) . .
O3 Si Lu 145.5(3) . .
O2 Si Lu 46.6(3) . .
O4 Si Lu 111.5(3) . .
O1 Si Lu 53.5(3) . .
Si O1 Lu 132.1(5) . 6
Si O1 Lu 125.1(5) . 8_665
Lu O1 Lu 99.4(3) 6 8_665
Si O1 Lu 94.1(4) . .
Lu O1 Lu 102.1(3) 6 .
Lu O1 Lu 91.7(3) 8_665 .
Si O2 Lu 146.6(5) . 6_455
Si O2 Lu 103.1(4) . .
Lu O2 Lu 110.4(3) 6_455 .
Si O3 Lu 131.4(5) . 4_565
Si O3 Lu 125.9(4) . 1_565
Lu O3 Lu 102.6(3) 4_565 1_565
Si O4 Si 140.9(8) 7 .

loop_
_geom_bond_atom_site_label_1
_geom_bond_atom_site_label_2
_geom_bond_distance
_geom_bond_site_symmetry_2
Lu O2 2.163(8) 6
Lu O3 2.210(8) 3_644
Lu O1 2.219(8) 6_455
Lu O3 2.254(8) 1_545
Lu O2 2.321(8) .
Lu O1 2.349(8) 8_665
Lu O1 2.510(8) .
Lu Si 3.113(3) .
Lu Lu 3.4839(6) 3_544
Lu Lu 3.4839(6) 4
Lu Lu 3.4879(11) 8_665
Lu Lu 3.6820(7) 6
Si O3 1.607(9) .
Si O2 1.615(9) .
Si O4 1.650(5) .
Si O1 1.672(9) .
O1 Lu 2.219(8) 6
O1 Lu 2.349(8) 8_665
O2 Lu 2.163(8) 6_455
O3 Lu 2.210(8) 4_565
O3 Lu 2.254(8) 1_565
O4 Si 1.650(5) 7
